data_1544395
loop_
_publ_author_name
'Arafath, Md. Azharul'
'Adam, Farook'
'Razali, Mohd. R.'

_publ_section_title
;
 1-[(<i>E</i>)-(3-Hydroxy-4-methoxybenzylidene)amino]-3-methylthiourea
;
_journal_issue 10
_journal_name_full IUCrData
_journal_page_first x161599
_journal_paper_doi 10.1107/S2414314616015996
_journal_volume 1
_journal_year 2016
_chemical_formula_iupac 'C10 H13 N3 O2 S'
_chemical_formula_moiety 'C10 H13 N3 O2 S'
_chemical_formula_sum 'C10 H13 N3 O2 S'
_chemical_formula_weight 239.29
_chemical_name_systematic
;
1-[(<i>E</i>)-(3-Hydroxy-4-methoxybenzylidene)amino]-3-methylthiourea
;
_space_group_crystal_system monoclinic
_space_group_IT_number 14
_space_group_name_Hall '-P 2ybc'
_space_group_name_H-M_alt 'P 1 21/c 1'
_symmetry_space_group_name_Hall '-P 2ybc'
_symmetry_space_group_name_H-M 'P 1 21/c 1'
_atom_sites_solution_hydrogens mixed
_audit_creation_method SHELXL-2014/7
_cell_angle_alpha 90
_cell_angle_beta 94.896(2)
_cell_angle_gamma 90
_cell_formula_units_Z 4
_cell_length_a 9.4893(13)
_cell_length_b 13.5903(19)
_cell_length_c 9.0554(12)
_cell_measurement_reflns_used 5445
_cell_measurement_temperature 100(2)
_cell_measurement_theta_max 26.98
_cell_measurement_theta_min 2.62
_cell_volume 1163.5(3)
_computing_cell_refinement
;
SAINT (Bruker, 2009)
;
_computing_data_collection
;
APEX2 (Bruker, 2009)
;
_computing_data_reduction
;
SAINT (Bruker, 2009)
;
_computing_molecular_graphics
;
SHELXTL (Sheldrick 2008)
;
_computing_publication_material
;
SHELXTL (Sheldrick 2008)
;
_computing_structure_refinement
;
SHELXL2014 (Sheldrick, 2015)
;
_computing_structure_solution
;
SHELXS97 (Sheldrick 2008)
;
_diffrn_ambient_temperature 100(2)
_diffrn_measured_fraction_theta_full 1.000
_diffrn_measured_fraction_theta_max 0.994
_diffrn_measurement_device_type 'Bruker APEXII CCD'
_diffrn_measurement_method '\f and \w scans'
_diffrn_radiation_type MoK\a
_diffrn_radiation_wavelength 0.71073
_diffrn_reflns_av_R_equivalents 0.0449
_diffrn_reflns_limit_h_max 13
_diffrn_reflns_limit_h_min -13
_diffrn_reflns_limit_k_max 19
_diffrn_reflns_limit_k_min -19
_diffrn_reflns_limit_l_max 12
_diffrn_reflns_limit_l_min -12
_diffrn_reflns_number 25305
_diffrn_reflns_theta_full 25.242
_diffrn_reflns_theta_max 30.167
_diffrn_reflns_theta_min 2.154
_exptl_absorpt_coefficient_mu 0.268
_exptl_absorpt_correction_type none
_exptl_crystal_colour colourless
_exptl_crystal_density_diffrn 1.366
_exptl_crystal_description block
_exptl_crystal_F_000 504
_exptl_crystal_size_max 0.410
_exptl_crystal_size_mid 0.265
_exptl_crystal_size_min 0.179
_refine_diff_density_max 0.332
_refine_diff_density_min -0.253
_refine_ls_extinction_method none
_refine_ls_goodness_of_fit_ref 1.057
_refine_ls_hydrogen_treatment mixed
_refine_ls_matrix_type full
_refine_ls_number_parameters 159
_refine_ls_number_reflns 3429
_refine_ls_number_restraints 0
_refine_ls_restrained_S_all 1.057
_refine_ls_R_factor_all 0.0654
_refine_ls_R_factor_gt 0.0434
_refine_ls_shift/su_max 0.000
_refine_ls_shift/su_mean 0.000
_refine_ls_structure_factor_coef Fsqd
_refine_ls_weighting_details 'w=1/[\s^2^(Fo^2^)+(0.0492P)^2^+0.4456P] where P=(Fo^2^+2Fc^2^)/3'
_refine_ls_weighting_scheme calc
_refine_ls_wR_factor_gt 0.1038
_refine_ls_wR_factor_ref 0.1206
_reflns_number_gt 2573
_reflns_number_total 3429
_reflns_threshold_expression 'I > 2\s(I)'
_cod_data_source_file tk4022sup1.cif
_cod_data_source_block I
_cod_database_code 1544395
_shelx_space_group_comment
;
The symmetry employed for this shelxl refinement is uniquely defined
by the following loop, which should always be used as a source of
symmetry information in preference to the above space-group names.
They are only intended as comments.
;
_shelx_estimated_absorpt_t_min 0.898
_shelx_estimated_absorpt_t_max 0.954

loop_
_space_group_symop_operation_xyz
'x, y, z'
'-x, y+1/2, -z+1/2'
'-x, -y, -z'
'x, -y-1/2, z-1/2'

loop_
_atom_site_type_symbol
_atom_site_label
_atom_site_fract_x
_atom_site_fract_y
_atom_site_fract_z
_atom_site_U_iso_or_equiv
_atom_site_adp_type
_atom_site_calc_flag
_atom_site_occupancy
S S1 -0.17921(5) 0.60009(3) -0.56327(4) 0.04224(14) Uani d 1
O O1 0.39288(13) 0.61470(9) 0.46152(13) 0.0438(3) Uani d 1
O O2 0.51572(14) 0.51474(12) 0.25548(15) 0.0540(4) Uani d 1
N N1 0.01610(15) 0.61303(10) -0.16455(14) 0.0362(3) Uani d 1
N N2 -0.02765(16) 0.58746(11) -0.30889(16) 0.0392(3) Uani d 1
N N3 -0.19422(16) 0.70885(11) -0.32064(17) 0.0419(3) Uani d 1
C C1 0.11997(17) 0.63490(12) 0.14732(18) 0.0375(3) Uani d 1
H H1A 0.0295 0.6629 0.1217 0.045 Uiso calc 1
C C2 0.18498(18) 0.64841(12) 0.28869(18) 0.0380(4) Uani d 1
H H2A 0.1391 0.6854 0.3596 0.046 Uiso calc 1
C C3 0.31735(17) 0.60775(11) 0.32641(16) 0.0334(3) Uani d 1
C C4 0.38462(17) 0.55389(12) 0.22168(17) 0.0352(3) Uani d 1
C C5 0.31840(17) 0.53995(12) 0.08188(17) 0.0359(3) Uani d 1
H H5A 0.3636 0.5021 0.0114 0.043 Uiso calc 1
C C6 0.18565(16) 0.58084(11) 0.04272(17) 0.0328(3) Uani d 1
C C7 0.12370(18) 0.56569(12) -0.10845(18) 0.0369(3) Uani d 1
H H7A 0.1655 0.5182 -0.1681 0.044 Uiso calc 1
C C8 -0.13334(16) 0.63533(11) -0.38644(17) 0.0334(3) Uani d 1
C C9 -0.3040(2) 0.77017(18) -0.3935(3) 0.0679(7) Uani d 1
H H9A -0.3534 0.8053 -0.3187 0.102 Uiso calc 1
H H9B -0.3715 0.7289 -0.4534 0.102 Uiso calc 1
H H9C -0.2615 0.8179 -0.4576 0.102 Uiso calc 1
C C10 0.3315(2) 0.66986(15) 0.57408(19) 0.0497(5) Uani d 1
H H10A 0.3935 0.6667 0.6662 0.075 Uiso calc 1
H H10B 0.2389 0.6421 0.5907 0.075 Uiso calc 1
H H10C 0.3201 0.7386 0.5425 0.075 Uiso calc 1
H H1N2 0.013(2) 0.5400(15) -0.352(2) 0.046(5) Uiso d 1
H H1N3 -0.162(2) 0.7251(16) -0.234(2) 0.051(6) Uiso d 1
H H1O2 0.542(3) 0.5280(18) 0.345(3) 0.069(7) Uiso d 1

loop_
_atom_site_aniso_label
_atom_site_aniso_U_11
_atom_site_aniso_U_22
_atom_site_aniso_U_33
_atom_site_aniso_U_12
_atom_site_aniso_U_13
_atom_site_aniso_U_23
S1 0.0469(3) 0.0460(2) 0.0318(2) 0.00772(18) -0.00814(17) -0.00491(16)
O1 0.0449(7) 0.0545(7) 0.0308(6) 0.0104(6) -0.0032(5) -0.0084(5)
O2 0.0429(7) 0.0768(10) 0.0400(7) 0.0263(7) -0.0101(6) -0.0146(6)
N1 0.0384(7) 0.0378(7) 0.0310(6) -0.0014(5) -0.0052(5) -0.0004(5)
N2 0.0431(8) 0.0402(7) 0.0325(7) 0.0075(6) -0.0081(6) -0.0037(6)
N3 0.0404(8) 0.0465(8) 0.0370(7) 0.0071(6) -0.0071(6) -0.0097(6)
C1 0.0308(8) 0.0407(8) 0.0408(8) 0.0046(6) 0.0014(6) 0.0026(7)
C2 0.0373(8) 0.0417(8) 0.0357(8) 0.0057(7) 0.0064(6) -0.0027(6)
C3 0.0350(8) 0.0360(8) 0.0289(7) 0.0010(6) 0.0004(6) -0.0009(6)
C4 0.0314(8) 0.0395(8) 0.0340(8) 0.0063(6) -0.0008(6) -0.0013(6)
C5 0.0373(8) 0.0381(8) 0.0319(7) 0.0047(6) 0.0005(6) -0.0040(6)
C6 0.0328(8) 0.0324(7) 0.0324(7) -0.0019(6) -0.0021(6) 0.0023(6)
C7 0.0388(8) 0.0358(8) 0.0349(8) 0.0014(6) -0.0032(6) -0.0012(6)
C8 0.0323(8) 0.0337(7) 0.0333(7) -0.0029(6) -0.0024(6) 0.0011(6)
C9 0.0590(13) 0.0712(14) 0.0689(14) 0.0316(11) -0.0215(11) -0.0248(11)
C10 0.0649(12) 0.0499(10) 0.0345(8) 0.0086(9) 0.0041(8) -0.0075(7)

loop_
_atom_type_symbol
_atom_type_description
_atom_type_scat_dispersion_real
_atom_type_scat_dispersion_imag
_atom_type_scat_source
C C 0.0033 0.0016 'International Tables Vol C Tables 4.2.6.8 and 6.1.1.4'
H H 0.0000 0.0000 'International Tables Vol C Tables 4.2.6.8 and 6.1.1.4'
N N 0.0061 0.0033 'International Tables Vol C Tables 4.2.6.8 and 6.1.1.4'
O O 0.0106 0.0060 'International Tables Vol C Tables 4.2.6.8 and 6.1.1.4'
S S 0.1246 0.1234 'International Tables Vol C Tables 4.2.6.8 and 6.1.1.4'

loop_
_geom_angle_atom_site_label_1
_geom_angle_atom_site_label_2
_geom_angle_atom_site_label_3
_geom_angle
C3 O1 C10 117.40(13)
C4 O2 H1O2 108.9(17)
C7 N1 N2 114.56(14)
C8 N2 N1 121.58(14)
C8 N2 H1N2 118.1(13)
N1 N2 H1N2 120.3(13)
C8 N3 C9 123.71(15)
C8 N3 H1N3 118.7(14)
C9 N3 H1N3 117.3(14)
C2 C1 C6 120.69(15)
C2 C1 H1A 119.7
C6 C1 H1A 119.7
C1 C2 C3 119.80(15)
C1 C2 H2A 120.1
C3 C2 H2A 120.1
O1 C3 C2 125.93(14)
O1 C3 C4 114.16(14)
C2 C3 C4 119.91(14)
O2 C4 C5 119.24(14)
O2 C4 C3 120.91(14)
C5 C4 C3 119.85(14)
C4 C5 C6 120.67(14)
C4 C5 H5A 119.7
C6 C5 H5A 119.7
C1 C6 C5 119.07(14)
C1 C6 C7 123.17(14)
C5 C6 C7 117.75(14)
N1 C7 C6 123.22(15)
N1 C7 H7A 118.4
C6 C7 H7A 118.4
N3 C8 N2 117.80(14)
N3 C8 S1 123.62(12)
N2 C8 S1 118.57(13)
N3 C9 H9A 109.5
N3 C9 H9B 109.5
H9A C9 H9B 109.5
N3 C9 H9C 109.5
H9A C9 H9C 109.5
H9B C9 H9C 109.5
O1 C10 H10A 109.5
O1 C10 H10B 109.5
H10A C10 H10B 109.5
O1 C10 H10C 109.5
H10A C10 H10C 109.5
H10B C10 H10C 109.5

loop_
_geom_bond_atom_site_label_1
_geom_bond_atom_site_label_2
_geom_bond_distance
S1 C8 1.6923(16)
O1 C3 1.3675(18)
O1 C10 1.429(2)
O2 C4 1.3636(19)
O2 H1O2 0.85(2)
N1 C7 1.275(2)
N1 N2 1.3816(18)
N2 C8 1.342(2)
N2 H1N2 0.86(2)
N3 C8 1.321(2)
N3 C9 1.448(2)
N3 H1N3 0.85(2)
C1 C2 1.385(2)
C1 C6 1.388(2)
C1 H1A 0.9500
C2 C3 1.388(2)
C2 H2A 0.9500
C3 C4 1.395(2)
C4 C5 1.377(2)
C5 C6 1.395(2)
C5 H5A 0.9500
C6 C7 1.458(2)
C7 H7A 0.9500
C9 H9A 0.9800
C9 H9B 0.9800
C9 H9C 0.9800
C10 H10A 0.9800
C10 H10B 0.9800
C10 H10C 0.9800

loop_
_geom_hbond_atom_site_label_D
_geom_hbond_atom_site_label_H
_geom_hbond_atom_site_label_A
_geom_hbond_site_symmetry_A
_geom_hbond_distance_DH
_geom_hbond_distance_HA
_geom_hbond_distance_DA
_geom_hbond_angle_DHA
O2 H1O2 O1 . 0.85(3) 2.18(3) 2.6564(19) 115(2)
N3 H1N3 N1 . 0.847(19) 2.32(2) 2.682(2) 106.1(16)
N2 H1N2 S1 3_564 0.86(2) 2.63(2) 3.4753(16) 167.8(16)
N3 H1N3 S1 4_576 0.847(19) 2.85(2) 3.4839(16) 133.5(17)

loop_
_geom_torsion_atom_site_label_1
_geom_torsion_atom_site_label_2
_geom_torsion_atom_site_label_3
_geom_torsion_atom_site_label_4
_geom_torsion
C7 N1 N2 C8 -175.40(16)
C6 C1 C2 C3 0.1(3)
C10 O1 C3 C2 -0.9(2)
C10 O1 C3 C4 179.23(15)
C1 C2 C3 O1 -179.53(15)
C1 C2 C3 C4 0.3(3)
O1 C3 C4 O2 -1.3(2)
C2 C3 C4 O2 178.84(16)
O1 C3 C4 C5 178.83(15)
C2 C3 C4 C5 -1.0(2)
O2 C4 C5 C6 -178.58(15)
C3 C4 C5 C6 1.3(3)
C2 C1 C6 C5 0.1(2)
C2 C1 C6 C7 -178.82(15)
C4 C5 C6 C1 -0.8(2)
C4 C5 C6 C7 178.14(15)
N2 N1 C7 C6 -179.36(15)
C1 C6 C7 N1 11.6(3)
C5 C6 C7 N1 -167.35(16)
C9 N3 C8 N2 176.56(19)
C9 N3 C8 S1 -2.2(3)
N1 N2 C8 N3 0.5(2)
N1 N2 C8 S1 179.36(12)

_cod_database_fobs_code 1544395
